data_4333310
loop_
_publ_author_name
'Sun, Wei-Wei'
'Cheng, Ai-Ling'
'Jia, Qin-Xiang'
'Gao, En-Qing'

_publ_section_title
;
 Metal-coordination-directed assembly of binuclear trigonal prisms and
 three-dimensional hydrogen-bonded networks.
;
_journal_issue 14
_journal_name_full 'Inorganic chemistry'
_journal_page_first 5471
_journal_page_last 5473
_journal_paper_doi 10.1021/ic700610p
_journal_volume 46
_journal_year 2007
_chemical_formula_sum 'C18 H18 Mn3 N6 O18'
_chemical_formula_weight 771.20
_chemical_name_systematic
; 
 ? 
;
_space_group_IT_number 167
_symmetry_cell_setting trigonal
_symmetry_space_group_name_Hall '-R 3 2"c'
_symmetry_space_group_name_H-M 'R -3 c :H'
_atom_sites_solution_hydrogens geom
_atom_sites_solution_primary direct
_atom_sites_solution_secondary difmap
_audit_creation_method SHELXL-97
_cell_angle_alpha 90.000(13)
_cell_angle_beta 90.000(13)
_cell_angle_gamma 120.000(17)
_cell_formula_units_Z 6
_cell_length_a 12.190(3)
_cell_length_b 12.190(3)
_cell_length_c 30.035(3)
_cell_measurement_reflns_used 736
_cell_measurement_temperature 293(2)
_cell_measurement_theta_max 23.988
_cell_measurement_theta_min 3.329
_cell_volume 3865.1(15)
_computing_cell_refinement 'Bruker SMART'
_computing_data_collection 'Bruker SMART'
_computing_data_reduction 'Bruker SHELXTL'
_computing_molecular_graphics 'Bruker SHELXTL'
_computing_publication_material 'Bruker SHELXTL'
_computing_structure_refinement 'Bruker SHELXTL'
_computing_structure_solution 'Bruker SHELXTL'
_diffrn_ambient_temperature 293(2)
_diffrn_measured_fraction_theta_full 0.994
_diffrn_measured_fraction_theta_max 0.994
_diffrn_measurement_device_type 'CCD area detector'
_diffrn_measurement_method 'phi and omega scans'
_diffrn_radiation_monochromator graphite
_diffrn_radiation_source 'sealed tube'
_diffrn_radiation_type MoK\a
_diffrn_radiation_wavelength 0.71073
_diffrn_reflns_av_R_equivalents 0.0599
_diffrn_reflns_av_sigmaI/netI 0.0423
_diffrn_reflns_limit_h_max 15
_diffrn_reflns_limit_h_min -13
_diffrn_reflns_limit_k_max 15
_diffrn_reflns_limit_k_min -15
_diffrn_reflns_limit_l_max 38
_diffrn_reflns_limit_l_min -37
_diffrn_reflns_number 5850
_diffrn_reflns_theta_full 27.13
_diffrn_reflns_theta_max 27.13
_diffrn_reflns_theta_min 2.36
_diffrn_standards_decay_% 4.02
_exptl_absorpt_coefficient_mu 1.549
_exptl_absorpt_correction_T_max 0.8861
_exptl_absorpt_correction_T_min 0.8359
_exptl_absorpt_correction_type multi-scan
_exptl_crystal_colour yellow
_exptl_crystal_density_diffrn 1.988
_exptl_crystal_density_method 'not measured'
_exptl_crystal_description octahedral
_exptl_crystal_F_000 2322
_exptl_crystal_size_max 0.12
_exptl_crystal_size_mid 0.10
_exptl_crystal_size_min 0.08
_refine_diff_density_max 0.264
_refine_diff_density_min -0.232
_refine_diff_density_rms 0.059
_refine_ls_extinction_method none
_refine_ls_goodness_of_fit_ref 0.852
_refine_ls_hydrogen_treatment mixed
_refine_ls_matrix_type full
_refine_ls_number_parameters 77
_refine_ls_number_reflns 953
_refine_ls_number_restraints 0
_refine_ls_restrained_S_all 0.852
_refine_ls_R_factor_all 0.0562
_refine_ls_R_factor_gt 0.0302
_refine_ls_shift/su_max 0.001
_refine_ls_shift/su_mean 0.000
_refine_ls_structure_factor_coef Fsqd
_refine_ls_weighting_details 'calc w=1/[\s^2^(Fo^2^)+(0.0352P)^2^+0.0000P] where P=(Fo^2^+2Fc^2^)/3'
_refine_ls_weighting_scheme calc
_refine_ls_wR_factor_gt 0.0612
_refine_ls_wR_factor_ref 0.0672
_reflns_number_gt 605
_reflns_number_total 953
_reflns_threshold_expression >2sigma(I)
_cod_data_source_file ic700610psup1.cif
_cod_data_source_block 1
_cod_depositor_comments 'Adding full bibliography for 4333310--4333311.cif.'
_cod_original_sg_symbol_H-M R-3c
_cod_database_code 4333310

loop_
_symmetry_equiv_pos_as_xyz
'x, y, z'
'-y, x-y, z'
'y, x, -z+1/2'
'-x+y, -x, z'
'-x, -x+y, -z+1/2'
'x-y, -y, -z+1/2'
'x+2/3, y+1/3, z+1/3'
'-y+2/3, x-y+1/3, z+1/3'
'y+2/3, x+1/3, -z+5/6'
'-x+y+2/3, -x+1/3, z+1/3'
'-x+2/3, -x+y+1/3, -z+5/6'
'x-y+2/3, -y+1/3, -z+5/6'
'x+1/3, y+2/3, z+2/3'
'-y+1/3, x-y+2/3, z+2/3'
'y+1/3, x+2/3, -z+7/6'
'-x+y+1/3, -x+2/3, z+2/3'
'-x+1/3, -x+y+2/3, -z+7/6'
'x-y+1/3, -y+2/3, -z+7/6'
'-x, -y, -z'
'y, -x+y, -z'
'-y, -x, z-1/2'
'x-y, x, -z'
'x, x-y, z-1/2'
'-x+y, y, z-1/2'
'-x+2/3, -y+1/3, -z+1/3'
'y+2/3, -x+y+1/3, -z+1/3'
'-y+2/3, -x+1/3, z-1/6'
'x-y+2/3, x+1/3, -z+1/3'
'x+2/3, x-y+1/3, z-1/6'
'-x+y+2/3, y+1/3, z-1/6'
'-x+1/3, -y+2/3, -z+2/3'
'y+1/3, -x+y+2/3, -z+2/3'
'-y+1/3, -x+2/3, z+1/6'
'x-y+1/3, x+2/3, -z+2/3'
'x+1/3, x-y+2/3, z+1/6'
'-x+y+1/3, y+2/3, z+1/6'

loop_
_atom_site_label
_atom_site_type_symbol
_atom_site_fract_x
_atom_site_fract_y
_atom_site_fract_z
_atom_site_U_iso_or_equiv
_atom_site_adp_type
_atom_site_occupancy
_atom_site_symmetry_multiplicity
_atom_site_calc_flag
_atom_site_refinement_flags
Mn1 Mn 0.0000 0.0000 0.182000(14) 0.0433(2) Uani 1 3 d S
Mn2 Mn 0.0000 0.0000 0.0000 0.0378(2) Uani 1 6 d S
C1 C 0.2445(3) 0.2267(2) 0.15549(6) 0.0440(6) Uani 1 1 d .
C2 C 0.2489(2) 0.2408(2) 0.20596(6) 0.0377(5) Uani 1 1 d .
C3 C 0.3474(2) 0.3428(2) 0.22728(8) 0.0488(6) Uani 1 1 d .
H3A H 0.4146 0.4063 0.2113 0.059 Uiso 1 1 calc R
N1 N 0.15153(17) 0.14816(17) 0.22769(5) 0.0373(5) Uani 1 1 d .
O1 O 0.14838(17) 0.13169(17) 0.13949(4) 0.0525(5) Uani 1 1 d .
O2 O 0.33603(17) 0.30777(16) 0.13463(5) 0.0622(5) Uani 1 1 d .
O3 O 0.1522(2) 0.1266(2) 0.04520(6) 0.0548(5) Uani 1 1 d .
HW1 H 0.147(2) 0.121(2) 0.0713(9) 0.056(8) Uiso 1 1 d .
HW2 H 0.214(3) 0.192(3) 0.0401(9) 0.071(11) Uiso 1 1 d .

loop_
_atom_site_aniso_label
_atom_site_aniso_U_11
_atom_site_aniso_U_22
_atom_site_aniso_U_33
_atom_site_aniso_U_23
_atom_site_aniso_U_13
_atom_site_aniso_U_12
Mn1 0.0569(3) 0.0569(3) 0.0161(3) 0.000 0.000 0.02843(14)
Mn2 0.0464(3) 0.0464(3) 0.0204(3) 0.000 0.000 0.02322(16)
C1 0.0654(17) 0.0507(15) 0.0282(11) 0.0093(11) 0.0101(11) 0.0383(14)
C2 0.0513(14) 0.0442(14) 0.0281(10) 0.0032(10) 0.0034(10) 0.0316(12)
C3 0.0521(15) 0.0482(15) 0.0398(12) 0.0029(10) 0.0066(11) 0.0205(13)
N1 0.0500(12) 0.0483(12) 0.0187(7) 0.0015(7) 0.0011(7) 0.0285(10)
O1 0.0644(12) 0.0655(11) 0.0204(7) 0.0038(7) 0.0027(7) 0.0270(10)
O2 0.0854(14) 0.0582(11) 0.0378(9) 0.0136(8) 0.0212(9) 0.0319(10)
O3 0.0580(12) 0.0602(12) 0.0255(9) 0.0016(8) -0.0044(8) 0.0140(11)

loop_
_atom_type_symbol
_atom_type_description
_atom_type_scat_dispersion_real
_atom_type_scat_dispersion_imag
_atom_type_scat_source
C C 0.0033 0.0016 'International Tables Vol C Tables 4.2.6.8 and 6.1.1.4'
H H 0.0000 0.0000 'International Tables Vol C Tables 4.2.6.8 and 6.1.1.4'
N N 0.0061 0.0033 'International Tables Vol C Tables 4.2.6.8 and 6.1.1.4'
O O 0.0106 0.0060 'International Tables Vol C Tables 4.2.6.8 and 6.1.1.4'
Mn Mn 0.3368 0.7283 'International Tables Vol C Tables 4.2.6.8 and 6.1.1.4'

loop_
_geom_angle_atom_site_label_1
_geom_angle_atom_site_label_2
_geom_angle_atom_site_label_3
_geom_angle
_geom_angle_site_symmetry_1
_geom_angle_site_symmetry_3
O1 Mn1 O1 88.03(6) 4 2
O1 Mn1 O1 88.03(6) 4 .
O1 Mn1 O1 88.03(6) 2 .
O1 Mn1 N1 136.42(7) 4 .
O1 Mn1 N1 129.19(7) 2 .
O1 Mn1 N1 73.69(6) . .
O1 Mn1 N1 73.69(6) 4 4
O1 Mn1 N1 136.42(7) 2 4
O1 Mn1 N1 129.19(7) . 4
N1 Mn1 N1 87.65(6) . 4
O1 Mn1 N1 129.19(7) 4 2
O1 Mn1 N1 73.69(6) 2 2
O1 Mn1 N1 136.42(7) . 2
N1 Mn1 N1 87.65(6) . 2
N1 Mn1 N1 87.65(6) 4 2
O3 Mn2 O3 180.0(2) . 19
O3 Mn2 O3 85.67(8) . 4
O3 Mn2 O3 94.33(8) 19 4
O3 Mn2 O3 85.67(8) . 2
O3 Mn2 O3 94.33(8) 19 2
O3 Mn2 O3 85.67(8) 4 2
O3 Mn2 O3 94.33(8) . 20
O3 Mn2 O3 85.67(8) 19 20
O3 Mn2 O3 94.33(8) 4 20
O3 Mn2 O3 180.00(10) 2 20
O3 Mn2 O3 94.33(8) . 22
O3 Mn2 O3 85.67(8) 19 22
O3 Mn2 O3 180.00(10) 4 22
O3 Mn2 O3 94.33(8) 2 22
O3 Mn2 O3 85.67(8) 20 22
O2 C1 O1 126.69(19) . .
O2 C1 C2 116.7(2) . .
O1 C1 C2 116.58(19) . .
N1 C2 C3 122.84(19) . .
N1 C2 C1 115.24(19) . .
C3 C2 C1 121.9(2) . .
C3 C3 C2 117.67(13) 3 .
C2 N1 N1 119.48(11) . 3
C2 N1 Mn1 113.69(12) . .
N1 N1 Mn1 126.79(4) 3 .
C1 O1 Mn1 120.71(13) . .

loop_
_geom_bond_atom_site_label_1
_geom_bond_atom_site_label_2
_geom_bond_distance
_geom_bond_site_symmetry_2
Mn1 O1 2.1389(16) 4
Mn1 O1 2.1389(16) 2
Mn1 O1 2.1389(16) .
Mn1 N1 2.2849(17) .
Mn1 N1 2.2849(17) 4
Mn1 N1 2.2849(17) 2
Mn2 O3 2.1915(19) .
Mn2 O3 2.1915(19) 19
Mn2 O3 2.1915(19) 4
Mn2 O3 2.1915(19) 2
Mn2 O3 2.1915(19) 20
Mn2 O3 2.1915(19) 22
C1 O2 1.230(3) .
C1 O1 1.260(3) .
C1 C2 1.523(3) .
C2 N1 1.330(3) .
C2 C3 1.381(3) .
C3 C3 1.368(5) 3
N1 N1 1.342(3) 3
